data_1502606
loop_
_publ_author_name
'Kubota, Yasuhiro'
'Hara, Hiroshi'
'Tanaka, Syunki'
'Funabiki, Kazumasa'
'Matsui, Masaki'

_publ_contact_author 'Yasuhiro Kubota'
_publ_section_title
;
 Synthesis and fluorescence properties of novel pyrazine-boron complexes
 bearing a \b-iminoketone ligand.
;
_journal_issue 24
_journal_name_full 'Organic letters'
_journal_page_first 6544
_journal_page_last 6547
_journal_paper_doi 10.1021/ol202819w
_journal_volume 13
_journal_year 2011
_chemical_formula_moiety 'C13 H11 B F2 N2 O'
_chemical_formula_sum 'C13 H11 B F2 N2 O'
_chemical_formula_weight 260.05
_chemical_name_common ' H_BF2 '
_chemical_name_systematic
; 
 ? 
;
_space_group_IT_number 2
_symmetry_cell_setting triclinic
_symmetry_space_group_name_Hall '-P 1'
_symmetry_space_group_name_H-M 'P -1'
_atom_sites_solution_hydrogens geom
_atom_sites_solution_primary direct
_atom_sites_solution_secondary difmap
_audit_creation_method SHELXL-97
_cell_angle_alpha 99.035(12)
_cell_angle_beta 92.721(15)
_cell_angle_gamma 94.612(13)
_cell_formula_units_Z 4
_cell_length_a 7.141(4)
_cell_length_b 7.661(4)
_cell_length_c 22.911(11)
_cell_measurement_temperature 293(2)
_cell_volume 1231.5(11)
_computing_structure_refinement 'SHELXL-97 (Sheldrick, 1997)'
_computing_structure_solution 'SHELXS-97 (Sheldrick, 1990)'
_diffrn_ambient_temperature 293(2)
_diffrn_measured_fraction_theta_full 0.947
_diffrn_measured_fraction_theta_max 0.947
_diffrn_measurement_device_type 'Rigaku/MSC Mercury CCD'
_diffrn_measurement_method \w
_diffrn_radiation_monochromator graphite
_diffrn_radiation_source 'fine-focus sealed tube'
_diffrn_radiation_type MoK\a
_diffrn_radiation_wavelength 0.71075
_diffrn_reflns_av_R_equivalents 0.0270
_diffrn_reflns_av_sigmaI/netI 0.0439
_diffrn_reflns_limit_h_max 9
_diffrn_reflns_limit_h_min -9
_diffrn_reflns_limit_k_max 9
_diffrn_reflns_limit_k_min -9
_diffrn_reflns_limit_l_max 24
_diffrn_reflns_limit_l_min -29
_diffrn_reflns_number 9535
_diffrn_reflns_theta_full 27.50
_diffrn_reflns_theta_max 27.50
_diffrn_reflns_theta_min 2.70
_exptl_absorpt_coefficient_mu 0.110
_exptl_absorpt_correction_T_max 0.9784
_exptl_absorpt_correction_T_min 0.9784
_exptl_absorpt_correction_type integration
_exptl_crystal_colour yellow
_exptl_crystal_density_diffrn 1.402
_exptl_crystal_density_method 'not measured'
_exptl_crystal_description block
_exptl_crystal_F_000 536
_exptl_crystal_size_max 0.20
_exptl_crystal_size_mid 0.20
_exptl_crystal_size_min 0.20
_refine_diff_density_max 0.259
_refine_diff_density_min -0.193
_refine_diff_density_rms 0.036
_refine_ls_extinction_coef 0.020(5)
_refine_ls_extinction_expression Fc^*^=kFc[1+0.001xFc^2^\l^3^/sin(2\q)]^-1/4^
_refine_ls_extinction_method SHELXL
_refine_ls_goodness_of_fit_ref 0.950
_refine_ls_hydrogen_treatment constr
_refine_ls_matrix_type full
_refine_ls_number_parameters 346
_refine_ls_number_reflns 5352
_refine_ls_number_restraints 0
_refine_ls_restrained_S_all 0.950
_refine_ls_R_factor_all 0.0820
_refine_ls_R_factor_gt 0.0543
_refine_ls_shift/su_max 0.010
_refine_ls_shift/su_mean 0.000
_refine_ls_structure_factor_coef Fsqd
_refine_ls_weighting_details 'calc w=1/[\s^2^(Fo^2^)+(0.0966P)^2^+0.0000P] where P=(Fo^2^+2Fc^2^)/3'
_refine_ls_weighting_scheme calc
_refine_ls_wR_factor_gt 0.1531
_refine_ls_wR_factor_ref 0.1740
_reflns_number_gt 3176
_reflns_number_total 5352
_reflns_threshold_expression >2sigma(I)
_cod_data_source_file ol202819w_si_001.cif
_cod_data_source_block 4
_cod_original_cell_volume 1231.7(11)
_cod_original_sg_symbol_H-M P-1
_cod_database_code 1502606

loop_
_symmetry_equiv_pos_as_xyz
'x, y, z'
'-x, -y, -z'

loop_
_atom_site_label
_atom_site_type_symbol
_atom_site_fract_x
_atom_site_fract_y
_atom_site_fract_z
_atom_site_U_iso_or_equiv
_atom_site_adp_type
_atom_site_occupancy
_atom_site_symmetry_multiplicity
_atom_site_calc_flag
_atom_site_refinement_flags
N1 N 0.7650(2) 0.1691(2) -0.01065(6) 0.0565(4) Uani 1 1 d .
C1 C 0.7735(3) 0.2408(3) -0.06051(8) 0.0685(6) Uani 1 1 d .
H1 H 0.7865 0.3637 -0.0577 0.082 Uiso 1 1 calc R
C2 C 0.7635(3) 0.1375(4) -0.11536(8) 0.0719(6) Uani 1 1 d .
N2 N 0.7467(3) -0.0389(3) -0.12045(7) 0.0757(5) Uani 1 1 d .
C3 C 0.7400(3) -0.1081(3) -0.07193(8) 0.0692(6) Uani 1 1 d .
H3 H 0.7290 -0.2312 -0.0754 0.083 Uiso 1 1 calc R
C4 C 0.7484(3) -0.0076(3) -0.01447(7) 0.0544(5) Uani 1 1 d .
C5 C 0.7386(3) -0.0858(3) 0.03774(7) 0.0582(5) Uani 1 1 d .
H5 H 0.7266 -0.2088 0.0345 0.070 Uiso 1 1 calc R
C6 C 0.7461(2) 0.0145(2) 0.09199(7) 0.0509(4) Uani 1 1 d .
O1 O 0.7612(3) 0.18998(19) 0.09831(5) 0.0778(5) Uani 1 1 d .
B1 B 0.7725(4) 0.2946(3) 0.05201(9) 0.0640(6) Uani 1 1 d .
C7 C 0.7680(4) 0.2180(5) -0.17098(10) 0.1031(9) Uani 1 1 d .
H7 H 0.8583 0.1640 -0.1961 0.155 Uiso 1 1 calc R
H7A H 0.8028 0.3432 -0.1611 0.155 Uiso 1 1 calc R
H7B H 0.6457 0.1982 -0.1914 0.155 Uiso 1 1 calc R
C8 C 0.7374(3) -0.0568(3) 0.14794(7) 0.0531(4) Uani 1 1 d .
C9 C 0.7408(3) -0.2353(3) 0.14959(9) 0.0732(6) Uani 1 1 d .
H9 H 0.7471 -0.3140 0.1146 0.088 Uiso 1 1 calc R
C10 C 0.7350(4) -0.2987(4) 0.20272(10) 0.0894(8) Uani 1 1 d .
H10 H 0.7372 -0.4196 0.2033 0.107 Uiso 1 1 calc R
C11 C 0.7260(4) -0.1831(4) 0.25483(9) 0.0871(7) Uani 1 1 d .
H11 H 0.7236 -0.2253 0.2907 0.105 Uiso 1 1 calc R
C12 C 0.7207(3) -0.0082(4) 0.25343(8) 0.0794(7) Uani 1 1 d .
H12 H 0.7130 0.0696 0.2885 0.095 Uiso 1 1 calc R
C13 C 0.7266(3) 0.0568(3) 0.20066(7) 0.0635(5) Uani 1 1 d .
H13 H 0.7233 0.1778 0.2005 0.076 Uiso 1 1 calc R
N3 N 0.6471(2) -0.21443(19) 0.50324(6) 0.0506(4) Uani 1 1 d .
C14 C 0.7457(3) -0.1256(3) 0.55214(7) 0.0602(5) Uani 1 1 d .
H14 H 0.8735 -0.0934 0.5505 0.072 Uiso 1 1 calc R
C15 C 0.6608(3) -0.0820(3) 0.60428(7) 0.0612(5) Uani 1 1 d .
N4 N 0.4752(3) -0.1264(2) 0.60718(6) 0.0677(5) Uani 1 1 d .
C16 C 0.3804(3) -0.2110(3) 0.55942(8) 0.0652(6) Uani 1 1 d .
H16 H 0.2522 -0.2403 0.5614 0.078 Uiso 1 1 calc R
C17 C 0.4624(2) -0.2602(2) 0.50481(7) 0.0507(4) Uani 1 1 d .
C18 C 0.3582(3) -0.3528(3) 0.45344(7) 0.0559(5) Uani 1 1 d .
H18 H 0.2310 -0.3863 0.4555 0.067 Uiso 1 1 calc R
C19 C 0.4394(2) -0.3936(2) 0.40153(7) 0.0482(4) Uani 1 1 d .
O2 O 0.62213(17) -0.3504(2) 0.39723(5) 0.0688(4) Uani 1 1 d .
B2 B 0.7543(3) -0.2761(3) 0.44511(9) 0.0567(5) Uani 1 1 d .
C20 C 0.7689(4) 0.0134(3) 0.65921(8) 0.0809(7) Uani 1 1 d .
H20 H 0.7009 0.1091 0.6770 0.121 Uiso 1 1 calc R
H20A H 0.8899 0.0600 0.6492 0.121 Uiso 1 1 calc R
H20B H 0.7852 -0.0677 0.6866 0.121 Uiso 1 1 calc R
C21 C 0.3381(2) -0.4834(2) 0.34639(7) 0.0488(4) Uani 1 1 d .
C22 C 0.1445(3) -0.5017(3) 0.34019(8) 0.0679(6) Uani 1 1 d .
H22 H 0.0756 -0.4575 0.3718 0.082 Uiso 1 1 calc R
C23 C 0.0511(3) -0.5844(3) 0.28787(9) 0.0805(7) Uani 1 1 d .
H23 H -0.0797 -0.5951 0.2845 0.097 Uiso 1 1 calc R
C24 C 0.1507(3) -0.6512(3) 0.24066(8) 0.0710(6) Uani 1 1 d .
H24 H 0.0880 -0.7058 0.2052 0.085 Uiso 1 1 calc R
C25 C 0.3414(3) -0.6362(3) 0.24656(8) 0.0707(6) Uani 1 1 d .
H25 H 0.4091 -0.6834 0.2151 0.085 Uiso 1 1 calc R
C26 C 0.4366(3) -0.5522(3) 0.29844(7) 0.0620(5) Uani 1 1 d .
H26 H 0.5675 -0.5416 0.3013 0.074 Uiso 1 1 calc R
F1 F 0.9380(2) 0.3993(2) 0.05859(5) 0.1013(5) Uani 1 1 d .
F2 F 0.6220(2) 0.3944(2) 0.05152(6) 0.1030(5) Uani 1 1 d .
F3 F 0.85839(18) -0.13214(19) 0.43172(5) 0.0861(5) Uani 1 1 d .
F4 F 0.87051(18) -0.39980(19) 0.45874(5) 0.0857(5) Uani 1 1 d .

loop_
_atom_site_aniso_label
_atom_site_aniso_U_11
_atom_site_aniso_U_22
_atom_site_aniso_U_33
_atom_site_aniso_U_23
_atom_site_aniso_U_13
_atom_site_aniso_U_12
N1 0.0565(9) 0.0586(11) 0.0509(8) 0.0059(6) -0.0017(7) -0.0084(8)
C1 0.0729(13) 0.0692(14) 0.0617(11) 0.0177(9) -0.0040(9) -0.0138(11)
C2 0.0548(11) 0.107(2) 0.0513(10) 0.0146(10) -0.0025(8) -0.0089(12)
N2 0.0755(12) 0.0970(16) 0.0485(8) -0.0024(8) 0.0036(8) -0.0015(11)
C3 0.0785(14) 0.0718(15) 0.0513(10) -0.0057(9) 0.0023(9) 0.0021(11)
C4 0.0537(11) 0.0559(12) 0.0494(9) -0.0011(7) 0.0003(8) -0.0003(9)
C5 0.0730(13) 0.0469(11) 0.0516(9) -0.0005(7) 0.0056(9) 0.0022(9)
C6 0.0495(10) 0.0481(11) 0.0519(9) 0.0004(7) 0.0034(7) -0.0005(8)
O1 0.1307(14) 0.0454(8) 0.0524(7) -0.0027(6) 0.0093(7) -0.0026(8)
B1 0.0797(16) 0.0486(14) 0.0594(11) 0.0027(9) -0.0019(11) -0.0046(12)
C7 0.0897(18) 0.157(3) 0.0648(13) 0.0391(15) -0.0018(12) -0.0117(18)
C8 0.0496(10) 0.0575(12) 0.0504(8) 0.0049(8) 0.0047(7) -0.0009(9)
C9 0.0920(16) 0.0620(14) 0.0675(11) 0.0132(10) 0.0133(11) 0.0074(12)
C10 0.108(2) 0.0796(17) 0.0876(15) 0.0340(13) 0.0146(14) 0.0062(15)
C11 0.0870(17) 0.110(2) 0.0670(13) 0.0342(13) 0.0038(11) -0.0117(15)
C12 0.0817(15) 0.098(2) 0.0535(11) 0.0063(11) 0.0074(10) -0.0144(14)
C13 0.0668(12) 0.0667(14) 0.0527(9) 0.0007(8) 0.0064(9) -0.0046(10)
N3 0.0509(9) 0.0519(9) 0.0493(7) 0.0090(6) 0.0043(6) 0.0030(7)
C14 0.0639(12) 0.0597(13) 0.0542(9) 0.0077(8) -0.0006(8) -0.0058(10)
C15 0.0805(14) 0.0510(12) 0.0518(9) 0.0084(8) 0.0004(9) 0.0052(10)
N4 0.0774(12) 0.0711(12) 0.0537(8) 0.0026(7) 0.0096(8) 0.0135(10)
C16 0.0604(12) 0.0799(15) 0.0542(10) 0.0024(9) 0.0122(9) 0.0118(11)
C17 0.0510(10) 0.0503(11) 0.0514(9) 0.0076(7) 0.0082(8) 0.0073(8)
C18 0.0450(10) 0.0683(13) 0.0534(9) 0.0057(8) 0.0073(8) 0.0045(9)
C19 0.0465(9) 0.0457(10) 0.0533(9) 0.0090(7) 0.0074(7) 0.0055(8)
O2 0.0494(8) 0.0946(12) 0.0552(7) -0.0052(6) 0.0117(6) -0.0086(7)
B2 0.0469(11) 0.0697(15) 0.0523(10) 0.0089(9) 0.0082(9) -0.0038(10)
C20 0.1064(19) 0.0737(16) 0.0577(11) 0.0045(10) -0.0055(11) -0.0046(14)
C21 0.0510(10) 0.0441(10) 0.0513(8) 0.0064(7) 0.0044(7) 0.0049(8)
C22 0.0539(11) 0.0771(15) 0.0665(11) -0.0092(10) 0.0025(9) 0.0093(10)
C23 0.0540(12) 0.0964(19) 0.0810(13) -0.0151(12) -0.0069(10) 0.0101(12)
C24 0.0720(14) 0.0753(15) 0.0588(10) -0.0050(9) -0.0082(10) 0.0034(12)
C25 0.0714(14) 0.0826(16) 0.0537(10) -0.0019(9) 0.0095(9) 0.0019(12)
C26 0.0534(11) 0.0745(14) 0.0564(10) 0.0042(9) 0.0097(8) 0.0041(10)
F1 0.1195(12) 0.0908(11) 0.0790(8) 0.0033(7) -0.0077(7) -0.0514(9)
F2 0.1313(13) 0.0854(11) 0.0889(9) -0.0071(7) -0.0067(8) 0.0386(10)
F3 0.0852(9) 0.0974(11) 0.0699(7) 0.0137(6) 0.0155(6) -0.0342(8)
F4 0.0761(8) 0.1144(12) 0.0737(7) 0.0176(7) 0.0192(6) 0.0389(8)

loop_
_atom_type_symbol
_atom_type_description
_atom_type_scat_dispersion_real
_atom_type_scat_dispersion_imag
_atom_type_scat_source
C C 0.0033 0.0016 'International Tables Vol C Tables 4.2.6.8 and 6.1.1.4'
H H 0.0000 0.0000 'International Tables Vol C Tables 4.2.6.8 and 6.1.1.4'
B B 0.0013 0.0007 'International Tables Vol C Tables 4.2.6.8 and 6.1.1.4'
N N 0.0061 0.0033 'International Tables Vol C Tables 4.2.6.8 and 6.1.1.4'
O O 0.0106 0.0060 'International Tables Vol C Tables 4.2.6.8 and 6.1.1.4'
F F 0.0171 0.0103 'International Tables Vol C Tables 4.2.6.8 and 6.1.1.4'

loop_
_geom_angle_atom_site_label_1
_geom_angle_atom_site_label_2
_geom_angle_atom_site_label_3
_geom_angle
C4 N1 C1 119.30(16)
C4 N1 B1 120.81(15)
C1 N1 B1 119.89(18)
N1 C1 C2 121.7(2)
N2 C2 C1 120.24(19)
N2 C2 C7 118.2(2)
C1 C2 C7 121.6(3)
C3 N2 C2 117.90(17)
N2 C3 C4 124.0(2)
N1 C4 C3 116.83(17)
N1 C4 C5 120.09(15)
C3 C4 C5 123.08(19)
C6 C5 C4 121.50(18)
O1 C6 C5 120.92(17)
O1 C6 C8 114.49(14)
C5 C6 C8 124.59(18)
C6 O1 B1 126.59(14)
F1 B1 F2 111.0(2)
F1 B1 O1 110.2(2)
F2 B1 O1 110.27(19)
F1 B1 N1 108.03(17)
F2 B1 N1 107.18(18)
O1 B1 N1 110.09(17)
C9 C8 C13 118.34(17)
C9 C8 C6 121.72(15)
C13 C8 C6 119.94(18)
C8 C9 C10 120.6(2)
C11 C10 C9 120.1(3)
C12 C11 C10 119.5(2)
C11 C12 C13 120.9(2)
C12 C13 C8 120.5(2)
C17 N3 C14 120.10(14)
C17 N3 B2 120.22(14)
C14 N3 B2 119.54(15)
N3 C14 C15 121.16(19)
N4 C15 C14 120.03(18)
N4 C15 C20 118.16(16)
C14 C15 C20 121.8(2)
C16 N4 C15 118.39(15)
N4 C16 C17 123.56(19)
N3 C17 C16 116.75(16)
N3 C17 C18 120.24(14)
C16 C17 C18 123.00(17)
C19 C18 C17 121.62(17)
O2 C19 C18 120.77(16)
O2 C19 C21 114.99(13)
C18 C19 C21 124.23(17)
C19 O2 B2 125.90(13)
F3 B2 F4 110.00(17)
F3 B2 O2 110.70(17)
F4 B2 O2 110.90(18)
F3 B2 N3 108.33(16)
F4 B2 N3 106.55(15)
O2 B2 N3 110.24(15)
C22 C21 C26 117.95(17)
C22 C21 C19 121.68(14)
C26 C21 C19 120.37(16)
C21 C22 C23 121.07(17)
C24 C23 C22 120.3(2)
C25 C24 C23 119.14(18)
C24 C25 C26 121.18(17)
C25 C26 C21 120.35(18)

loop_
_geom_bond_atom_site_label_1
_geom_bond_atom_site_label_2
_geom_bond_distance
N1 C4 1.338(2)
N1 C1 1.345(2)
N1 B1 1.593(3)
C1 C2 1.372(3)
C2 N2 1.333(3)
C2 C7 1.501(3)
N2 C3 1.306(3)
C3 C4 1.413(2)
C4 C5 1.422(3)
C5 C6 1.351(2)
C6 O1 1.324(2)
C6 C8 1.472(3)
O1 B1 1.428(3)
B1 F1 1.362(3)
B1 F2 1.369(3)
C8 C9 1.376(3)
C8 C13 1.383(2)
C9 C10 1.381(3)
C10 C11 1.378(4)
C11 C12 1.348(4)
C12 C13 1.379(3)
N3 C17 1.341(2)
N3 C14 1.350(2)
N3 B2 1.594(2)
C14 C15 1.372(2)
C15 N4 1.349(3)
C15 C20 1.497(3)
N4 C16 1.309(3)
C16 C17 1.417(2)
C17 C18 1.418(2)
C18 C19 1.351(2)
C19 O2 1.332(2)
C19 C21 1.467(2)
O2 B2 1.427(3)
B2 F3 1.363(3)
B2 F4 1.371(3)
C21 C22 1.377(3)
C21 C26 1.390(2)
C22 C23 1.379(3)
C23 C24 1.377(3)
C24 C25 1.355(3)
C25 C26 1.379(3)

loop_
_geom_torsion_atom_site_label_1
_geom_torsion_atom_site_label_2
_geom_torsion_atom_site_label_3
_geom_torsion_atom_site_label_4
_geom_torsion
C4 N1 C1 C2 0.7(3)
B1 N1 C1 C2 -178.61(19)
N1 C1 C2 N2 -0.6(3)
N1 C1 C2 C7 178.38(19)
C1 C2 N2 C3 0.1(3)
C7 C2 N2 C3 -179.0(2)
C2 N2 C3 C4 0.4(3)
C1 N1 C4 C3 -0.3(3)
B1 N1 C4 C3 179.04(18)
C1 N1 C4 C5 -179.76(17)
B1 N1 C4 C5 -0.5(3)
N2 C3 C4 N1 -0.3(3)
N2 C3 C4 C5 179.20(19)
N1 C4 C5 C6 -0.2(3)
C3 C4 C5 C6 -179.68(18)
C4 C5 C6 O1 0.7(3)
C4 C5 C6 C8 -179.79(17)
C5 C6 O1 B1 -0.5(3)
C8 C6 O1 B1 179.98(19)
C6 O1 B1 F1 -119.2(2)
C6 O1 B1 F2 117.9(2)
C6 O1 B1 N1 -0.2(3)
C4 N1 B1 F1 120.9(2)
C1 N1 B1 F1 -59.7(3)
C4 N1 B1 F2 -119.3(2)
C1 N1 B1 F2 60.0(3)
C4 N1 B1 O1 0.6(3)
C1 N1 B1 O1 179.93(18)
O1 C6 C8 C9 -173.31(19)
C5 C6 C8 C9 7.1(3)
O1 C6 C8 C13 6.3(3)
C5 C6 C8 C13 -173.28(18)
C13 C8 C9 C10 -0.5(3)
C6 C8 C9 C10 179.1(2)
C8 C9 C10 C11 -0.1(4)
C9 C10 C11 C12 0.7(4)
C10 C11 C12 C13 -0.8(4)
C11 C12 C13 C8 0.2(4)
C9 C8 C13 C12 0.4(3)
C6 C8 C13 C12 -179.19(18)
C17 N3 C14 C15 0.7(3)
B2 N3 C14 C15 -175.12(17)
N3 C14 C15 N4 -0.6(3)
N3 C14 C15 C20 178.78(18)
C14 C15 N4 C16 -0.1(3)
C20 C15 N4 C16 -179.49(19)
C15 N4 C16 C17 0.7(3)
C14 N3 C17 C16 -0.1(3)
B2 N3 C17 C16 175.68(17)
C14 N3 C17 C18 179.70(17)
B2 N3 C17 C18 -4.5(3)
N4 C16 C17 N3 -0.6(3)
N4 C16 C17 C18 179.6(2)
N3 C17 C18 C19 -1.6(3)
C16 C17 C18 C19 178.14(18)
C17 C18 C19 O2 1.2(3)
C17 C18 C19 C21 -177.71(16)
C18 C19 O2 B2 6.5(3)
C21 C19 O2 B2 -174.48(18)
C19 O2 B2 F3 -131.34(19)
C19 O2 B2 F4 106.27(19)
C19 O2 B2 N3 -11.5(3)
C17 N3 B2 F3 131.55(18)
C14 N3 B2 F3 -52.7(2)
C17 N3 B2 F4 -110.13(19)
C14 N3 B2 F4 65.7(2)
C17 N3 B2 O2 10.3(3)
C14 N3 B2 O2 -173.92(17)
O2 C19 C21 C22 -165.63(18)
C18 C19 C21 C22 13.3(3)
O2 C19 C21 C26 14.1(3)
C18 C19 C21 C26 -166.96(18)
C26 C21 C22 C23 -0.6(3)
C19 C21 C22 C23 179.2(2)
C21 C22 C23 C24 0.3(4)
C22 C23 C24 C25 0.7(4)
C23 C24 C25 C26 -1.4(4)
C24 C25 C26 C21 1.1(3)
C22 C21 C26 C25 -0.1(3)
C19 C21 C26 C25 -179.85(18)
